data_2243703
loop_
_publ_author_name
'Bouzian, Younos'
'Baydere, Cemile'
'Dege, Necmi'
'Ahabchane, Noureddine Hamou'
'Mague, Joel T.'
'Abudunia, Abdulmalik'
'Karrouchi, Khalid'
'Essassi, El Mokhtar'

_publ_section_title
;
 Crystal structure, Hirshfeld surface analysis, DFT and molecular docking
 investigation of 2-(2-oxo-1,3-oxazolidin-3-yl)ethyl
 2-[2-(2-oxo-1,3-oxazolidin-3-yl)ethoxy]quinoline-4-carboxylate
;
_journal_coeditor_code WM5588
_journal_issue 1
_journal_name_full 'Acta Crystallographica Section E'
_journal_page_first 28
_journal_page_last 33
_journal_paper_doi 10.1107/S2056989020015960
_journal_volume 77
_journal_year 2021
_chemical_formula_iupac 'C20 H21 N3 O7'
_chemical_formula_moiety 'C20 H21 N3 O7'
_chemical_formula_sum 'C20 H21 N3 O7'
_chemical_formula_weight 415.40
_chemical_name_systematic
;
2-(2-Oxo-1,3-oxazolidin-3-yl)ethyl
2-[2-(2-oxo-1,3-oxazolidin-3-yl)ethoxy]quinoline-4-carboxylate
;
_space_group_crystal_system monoclinic
_space_group_IT_number 14
_space_group_name_Hall '-P 2ybc'
_space_group_name_H-M_alt 'P 1 21/c 1'
_atom_sites_solution_hydrogens difmap
_audit_creation_method SHELXL-2018/3
_cell_angle_alpha 90
_cell_angle_beta 94.185(4)
_cell_angle_gamma 90
_cell_formula_units_Z 4
_cell_length_a 6.0686(5)
_cell_length_b 19.2791(15)
_cell_length_c 16.3795(13)
_cell_measurement_reflns_used 9277
_cell_measurement_temperature 150(2)
_cell_measurement_theta_max 72.2535
_cell_measurement_theta_min 3.5463
_cell_volume 1911.2(3)
_computing_cell_refinement
;
<i>SAINT</i> (Bruker, 2016)
;
_computing_data_collection
;
<i>APEX3</i> (Bruker, 2016)
;
_computing_data_reduction
;
<i>SAINT</i> (Bruker, 2016)
;
_computing_molecular_graphics
;
Mercury (Macrae <i>et al.</i>,  2020) and PLATON (Spek, 2020)
;
_computing_publication_material
;
publCIF (Westrip, 2010)
;
_computing_structure_refinement
;
<i>SHELXL2018/1</i> (Sheldrick, 2015<i>b</i>)
;
_computing_structure_solution
;
<i>SHELXT</i> (Sheldrick, 2015<i>a</i>)
;
_diffrn_ambient_temperature 150(2)
_diffrn_detector_area_resol_mean 10.4167
_diffrn_measured_fraction_theta_full 0.989
_diffrn_measured_fraction_theta_max 0.982
_diffrn_measurement_device_type 'Bruker D8 VENTURE PHOTON 100 CMOS'
_diffrn_measurement_method '\w scans'
_diffrn_radiation_type CuK\a
_diffrn_radiation_wavelength 1.54178
_diffrn_reflns_av_R_equivalents 0.0423
_diffrn_reflns_av_unetI/netI 0.0361
_diffrn_reflns_limit_h_max 6
_diffrn_reflns_limit_h_min -7
_diffrn_reflns_limit_k_max 23
_diffrn_reflns_limit_k_min -21
_diffrn_reflns_limit_l_max 18
_diffrn_reflns_limit_l_min -20
_diffrn_reflns_number 14512
_diffrn_reflns_theta_full 68.000
_diffrn_reflns_theta_max 72.246
_diffrn_reflns_theta_min 3.546
_diffrn_source 'INCOATEC I\mS micro--focus source'
_exptl_absorpt_coefficient_mu 0.933
_exptl_absorpt_correction_type multi-scan
_exptl_absorpt_process_details
;
(<i>SADABS</i>; Krause <i>et al.</i>, 2015)
;
_exptl_crystal_colour colourless
_exptl_crystal_density_diffrn 1.444
_exptl_crystal_description column
_exptl_crystal_F_000 872
_exptl_crystal_size_max 0.231
_exptl_crystal_size_mid 0.075
_exptl_crystal_size_min 0.050
_refine_diff_density_max 0.218
_refine_diff_density_min -0.194
_refine_ls_extinction_coef 0.0026(2)
_refine_ls_extinction_expression Fc^*^=kFc[1+0.001xFc^2^\l^3^/sin(2\q)]^-1/4^
_refine_ls_extinction_method
;
SHELXL-2018/3 (Sheldrick 2015b)
;
_refine_ls_goodness_of_fit_ref 1.045
_refine_ls_hydrogen_treatment refall
_refine_ls_matrix_type full
_refine_ls_number_parameters 356
_refine_ls_number_reflns 3711
_refine_ls_number_restraints 0
_refine_ls_restrained_S_all 1.045
_refine_ls_R_factor_all 0.0486
_refine_ls_R_factor_gt 0.0377
_refine_ls_shift/su_max 0.000
_refine_ls_shift/su_mean 0.000
_refine_ls_structure_factor_coef Fsqd
_refine_ls_weighting_details 'w=1/[\s^2^(Fo^2^)+(0.0346P)^2^+0.6581P] where P=(Fo^2^+2Fc^2^)/3'
_refine_ls_weighting_scheme calc
_refine_ls_wR_factor_gt 0.0864
_refine_ls_wR_factor_ref 0.0937
_reflns_number_gt 3072
_reflns_number_total 3711
_reflns_threshold_expression 'I > 2\s(I)'
_cod_data_source_file wm5588sup1.cif
_cod_data_source_block I
_cod_original_sg_symbol_H-M 'P 21/c'
_cod_database_code 2243703
_shelx_space_group_comment
;
The symmetry employed for this shelxl refinement is uniquely defined
by the following loop, which should always be used as a source of
symmetry information in preference to the above space-group names.
They are only intended as comments.
;
_shelx_estimated_absorpt_t_min 0.813
_shelx_estimated_absorpt_t_max 0.955

loop_
_space_group_symop_operation_xyz
'x, y, z'
'-x, y+1/2, -z+1/2'
'-x, -y, -z'
'x, -y-1/2, z-1/2'

loop_
_atom_site_type_symbol
_atom_site_label
_atom_site_fract_x
_atom_site_fract_y
_atom_site_fract_z
_atom_site_U_iso_or_equiv
_atom_site_adp_type
_atom_site_calc_flag
_atom_site_occupancy
_atom_site_disorder_assembly
_atom_site_disorder_group
O O1 0.37759(18) 0.21379(5) 0.57549(6) 0.0312(3) Uani d 1 . .
O O2 0.7629(2) 0.08767(7) 0.44369(8) 0.0493(3) Uani d 1 . .
O O3 0.7633(2) 0.07204(8) 0.57987(8) 0.0506(3) Uani d 1 . .
O O4 1.1362(2) 0.34395(7) 0.75827(7) 0.0530(4) Uani d 1 . .
O O5 1.07647(17) 0.32859(5) 0.62287(6) 0.0297(2) Uani d 1 . .
O O6 0.68920(19) 0.45136(7) 0.59441(7) 0.0426(3) Uani d 1 . .
O O7 0.76696(19) 0.50976(7) 0.71190(7) 0.0410(3) Uani d 1 . .
N N1 0.4550(2) 0.18848(6) 0.71212(8) 0.0307(3) Uani d 1 . .
N N2 0.4425(2) 0.08645(7) 0.49889(8) 0.0292(3) Uani d 1 . .
N N3 1.0450(2) 0.48184(6) 0.63804(8) 0.0284(3) Uani d 1 . .
C C1 0.7992(3) 0.23409(7) 0.78094(9) 0.0275(3) Uani d 1 . .
C C2 0.9438(3) 0.23392(9) 0.85269(10) 0.0355(4) Uani d 1 . .
C C3 0.8913(3) 0.19732(9) 0.92045(10) 0.0410(4) Uani d 1 . .
C C4 0.6930(3) 0.16004(9) 0.92016(10) 0.0409(4) Uani d 1 . .
C C5 0.5501(3) 0.15931(9) 0.85188(10) 0.0367(4) Uani d 1 . .
C C6 0.6007(3) 0.19519(8) 0.78029(9) 0.0295(3) Uani d 1 . .
C C7 0.5068(2) 0.21938(7) 0.64584(9) 0.0273(3) Uani d 1 . .
C C8 0.6967(3) 0.26216(7) 0.63962(9) 0.0270(3) Uani d 1 . .
C C9 0.8405(3) 0.27009(7) 0.70638(9) 0.0263(3) Uani d 1 . .
C C10 0.2011(3) 0.16344(8) 0.57237(10) 0.0316(3) Uani d 1 . .
C C11 0.2925(3) 0.09066(8) 0.56362(10) 0.0296(3) Uani d 1 . .
C C12 0.6613(3) 0.08141(8) 0.51449(10) 0.0343(4) Uani d 1 . .
C C13 0.5965(4) 0.09582(12) 0.37669(12) 0.0521(5) Uani d 1 . .
C C14 0.3811(4) 0.10463(13) 0.41522(11) 0.0503(5) Uani d 1 . .
C C15 1.0341(3) 0.31748(8) 0.70093(9) 0.0296(3) Uani d 1 . .
C C16 1.2533(3) 0.37628(8) 0.60659(10) 0.0307(3) Uani d 1 . .
C C17 1.1579(3) 0.44476(8) 0.57658(10) 0.0305(3) Uani d 1 . .
C C18 0.8247(2) 0.47778(8) 0.64262(9) 0.0293(3) Uani d 1 . .
C C19 0.9624(4) 0.54073(12) 0.75294(14) 0.0536(5) Uani d 1 . .
C C20 1.1552(3) 0.50923(9) 0.71305(11) 0.0368(4) Uani d 1 . .
H H2 1.087(3) 0.2562(10) 0.8534(10) 0.035(5) Uiso d 1 . .
H H3 0.995(4) 0.1973(11) 0.9668(13) 0.051(6) Uiso d 1 . .
H H4 0.662(3) 0.1323(10) 0.9671(12) 0.044(5) Uiso d 1 . .
H H5 0.409(3) 0.1320(10) 0.8502(12) 0.047(5) Uiso d 1 . .
H H8 0.718(3) 0.2863(9) 0.5880(11) 0.031(4) Uiso d 1 . .
H H10A 0.104(3) 0.1775(9) 0.5222(11) 0.033(4) Uiso d 1 . .
H H10B 0.116(3) 0.1663(9) 0.6224(11) 0.034(4) Uiso d 1 . .
H H11A 0.158(3) 0.0587(9) 0.5522(11) 0.037(5) Uiso d 1 . .
H H11B 0.378(3) 0.0759(9) 0.6148(11) 0.034(5) Uiso d 1 . .
H H13A 0.593(5) 0.0502(15) 0.3426(16) 0.084(8) Uiso d 1 . .
H H13B 0.637(5) 0.1344(15) 0.3451(17) 0.087(9) Uiso d 1 . .
H H14A 0.267(5) 0.0739(14) 0.3906(16) 0.075(8) Uiso d 1 . .
H H14B 0.331(5) 0.1581(17) 0.4123(17) 0.099(10) Uiso d 1 . .
H H16A 1.355(3) 0.3820(9) 0.6562(11) 0.031(4) Uiso d 1 . .
H H16B 1.332(3) 0.3535(9) 0.5624(11) 0.035(5) Uiso d 1 . .
H H17A 1.281(3) 0.4738(10) 0.5615(12) 0.044(5) Uiso d 1 . .
H H17B 1.047(3) 0.4375(9) 0.5297(11) 0.029(4) Uiso d 1 . .
H H19A 0.942(5) 0.5932(16) 0.7433(17) 0.092(9) Uiso d 1 . .
H H19B 0.962(4) 0.5331(13) 0.8072(17) 0.073(8) Uiso d 1 . .
H H20A 1.268(4) 0.5440(13) 0.6998(15) 0.068(7) Uiso d 1 . .
H H20B 1.224(3) 0.4711(11) 0.7450(12) 0.048(5) Uiso d 1 . .

loop_
_atom_site_aniso_label
_atom_site_aniso_U_11
_atom_site_aniso_U_22
_atom_site_aniso_U_33
_atom_site_aniso_U_12
_atom_site_aniso_U_13
_atom_site_aniso_U_23
O1 0.0313(6) 0.0295(5) 0.0318(6) -0.0034(4) -0.0036(4) 0.0011(4)
O2 0.0420(7) 0.0586(8) 0.0491(7) -0.0029(6) 0.0164(6) -0.0012(6)
O3 0.0275(6) 0.0764(10) 0.0462(7) 0.0044(6) -0.0090(5) -0.0006(7)
O4 0.0718(9) 0.0576(8) 0.0280(6) -0.0357(7) -0.0071(6) 0.0048(6)
O5 0.0317(6) 0.0320(5) 0.0259(5) -0.0065(4) 0.0062(4) 0.0000(4)
O6 0.0255(6) 0.0581(8) 0.0438(7) -0.0046(5) -0.0020(5) -0.0064(6)
O7 0.0361(7) 0.0504(7) 0.0372(6) 0.0060(5) 0.0066(5) -0.0059(5)
N1 0.0342(7) 0.0287(6) 0.0296(7) -0.0023(5) 0.0055(5) -0.0018(5)
N2 0.0276(7) 0.0309(7) 0.0284(6) 0.0029(5) -0.0026(5) 0.0007(5)
N3 0.0232(6) 0.0301(6) 0.0316(7) -0.0013(5) -0.0009(5) -0.0002(5)
C1 0.0368(8) 0.0227(7) 0.0233(7) -0.0003(6) 0.0048(6) -0.0011(5)
C2 0.0455(10) 0.0336(8) 0.0269(8) -0.0060(7) 0.0000(7) 0.0012(6)
C3 0.0607(12) 0.0382(9) 0.0234(8) -0.0038(8) -0.0020(7) 0.0022(7)
C4 0.0638(12) 0.0347(8) 0.0252(8) -0.0061(8) 0.0103(8) 0.0022(7)
C5 0.0480(10) 0.0327(8) 0.0307(8) -0.0067(7) 0.0118(7) -0.0007(6)
C6 0.0370(9) 0.0257(7) 0.0266(7) 0.0001(6) 0.0071(6) -0.0018(6)
C7 0.0288(8) 0.0244(7) 0.0284(7) 0.0020(6) 0.0005(6) -0.0017(6)
C8 0.0315(8) 0.0245(7) 0.0251(7) 0.0019(6) 0.0035(6) 0.0012(6)
C9 0.0326(8) 0.0218(7) 0.0250(7) -0.0002(6) 0.0047(6) -0.0004(5)
C10 0.0252(8) 0.0298(8) 0.0389(9) -0.0008(6) -0.0021(7) -0.0017(7)
C11 0.0261(8) 0.0292(8) 0.0331(8) -0.0003(6) -0.0001(6) 0.0016(6)
C12 0.0285(8) 0.0347(8) 0.0399(9) -0.0005(6) 0.0029(7) -0.0017(7)
C13 0.0700(14) 0.0514(12) 0.0361(10) -0.0016(10) 0.0106(9) 0.0036(9)
C14 0.0582(13) 0.0632(13) 0.0283(9) 0.0099(10) -0.0041(8) 0.0066(8)
C15 0.0362(9) 0.0264(7) 0.0262(7) -0.0026(6) 0.0029(6) 0.0010(6)
C16 0.0258(8) 0.0319(8) 0.0351(8) -0.0035(6) 0.0071(6) 0.0039(6)
C17 0.0263(8) 0.0339(8) 0.0321(8) -0.0012(6) 0.0062(6) 0.0055(6)
C18 0.0249(8) 0.0328(8) 0.0303(8) 0.0008(6) 0.0026(6) 0.0033(6)
C19 0.0502(12) 0.0574(13) 0.0509(12) 0.0130(10) -0.0111(9) -0.0218(10)
C20 0.0340(9) 0.0346(9) 0.0406(9) -0.0054(7) -0.0059(7) -0.0023(7)

loop_
_atom_type_symbol
_atom_type_description
_atom_type_scat_dispersion_real
_atom_type_scat_dispersion_imag
_atom_type_scat_source
C C 0.0181 0.0091 'International Tables Vol C Tables 4.2.6.8 and 6.1.1.4'
H H 0.0000 0.0000 'International Tables Vol C Tables 4.2.6.8 and 6.1.1.4'
N N 0.0311 0.0180 'International Tables Vol C Tables 4.2.6.8 and 6.1.1.4'
O O 0.0492 0.0322 'International Tables Vol C Tables 4.2.6.8 and 6.1.1.4'

loop_
_geom_angle_atom_site_label_1
_geom_angle_atom_site_label_2
_geom_angle_atom_site_label_3
_geom_angle_site_symmetry_1
_geom_angle_site_symmetry_3
_geom_angle
_geom_angle_publ_flag
C7 O1 C10 . . 117.84(12) ?
C12 O2 C13 . . 108.82(14) ?
C15 O5 C16 . . 118.18(12) ?
C18 O7 C19 . . 108.80(13) ?
C7 N1 C6 . . 117.04(13) ?
C12 N2 C14 . . 112.61(15) ?
C12 N2 C11 . . 122.16(13) ?
C14 N2 C11 . . 123.44(14) ?
C18 N3 C17 . . 122.17(13) ?
C18 N3 C20 . . 111.80(13) ?
C17 N3 C20 . . 123.69(13) ?
C2 C1 C6 . . 118.71(14) ?
C2 C1 C9 . . 124.65(14) ?
C6 C1 C9 . . 116.63(14) ?
C3 C2 C1 . . 120.43(16) ?
C3 C2 H2 . . 118.6(11) ?
C1 C2 H2 . . 120.8(10) ?
C2 C3 C4 . . 120.73(17) ?
C2 C3 H3 . . 117.8(13) ?
C4 C3 H3 . . 121.5(13) ?
C5 C4 C3 . . 120.16(15) ?
C5 C4 H4 . . 119.7(12) ?
C3 C4 H4 . . 120.0(12) ?
C4 C5 C6 . . 120.75(16) ?
C4 C5 H5 . . 121.2(11) ?
C6 C5 H5 . . 118.0(11) ?
N1 C6 C5 . . 117.43(15) ?
N1 C6 C1 . . 123.35(13) ?
C5 C6 C1 . . 119.20(15) ?
N1 C7 O1 . . 121.12(14) ?
N1 C7 C8 . . 124.86(14) ?
O1 C7 C8 . . 114.01(13) ?
C9 C8 C7 . . 118.89(14) ?
C9 C8 H8 . . 121.5(10) ?
C7 C8 H8 . . 119.6(10) ?
C8 C9 C1 . . 119.10(14) ?
C8 C9 C15 . . 118.85(13) ?
C1 C9 C15 . . 122.03(13) ?
O1 C10 C11 . . 110.45(12) ?
O1 C10 H10A . . 103.6(10) ?
C11 C10 H10A . . 111.5(10) ?
O1 C10 H10B . . 111.0(10) ?
C11 C10 H10B . . 110.0(10) ?
H10A C10 H10B . . 110.3(14) ?
N2 C11 C10 . . 111.95(13) ?
N2 C11 H11A . . 111.4(10) ?
C10 C11 H11A . . 106.3(10) ?
N2 C11 H11B . . 106.5(11) ?
C10 C11 H11B . . 110.9(11) ?
H11A C11 H11B . . 109.8(15) ?
O3 C12 N2 . . 128.04(16) ?
O3 C12 O2 . . 122.28(15) ?
N2 C12 O2 . . 109.68(14) ?
O2 C13 C14 . . 105.94(15) ?
O2 C13 H13A . . 107.6(15) ?
C14 C13 H13A . . 109.5(16) ?
O2 C13 H13B . . 107.9(17) ?
C14 C13 H13B . . 114.0(18) ?
H13A C13 H13B . . 112(2) ?
N2 C14 C13 . . 101.55(16) ?
N2 C14 H14A . . 111.9(15) ?
C13 C14 H14A . . 111.7(16) ?
N2 C14 H14B . . 109.2(15) ?
C13 C14 H14B . . 110.1(16) ?
H14A C14 H14B . . 112(2) ?
O4 C15 O5 . . 123.69(14) ?
O4 C15 C9 . . 125.14(14) ?
O5 C15 C9 . . 111.15(13) ?
O5 C16 C17 . . 110.03(13) ?
O5 C16 H16A . . 110.2(10) ?
C17 C16 H16A . . 111.8(10) ?
O5 C16 H16B . . 104.6(11) ?
C17 C16 H16B . . 110.0(10) ?
H16A C16 H16B . . 109.9(15) ?
N3 C17 C16 . . 113.29(13) ?
N3 C17 H17A . . 107.6(12) ?
C16 C17 H17A . . 107.4(12) ?
N3 C17 H17B . . 106.3(10) ?
C16 C17 H17B . . 110.5(10) ?
H17A C17 H17B . . 111.9(15) ?
O6 C18 N3 . . 128.17(15) ?
O6 C18 O7 . . 122.10(14) ?
N3 C18 O7 . . 109.72(13) ?
O7 C19 C20 . . 105.53(14) ?
O7 C19 H19A . . 104.5(16) ?
C20 C19 H19A . . 114.5(17) ?
O7 C19 H19B . . 109.2(17) ?
C20 C19 H19B . . 114.8(17) ?
H19A C19 H19B . . 108(2) ?
N3 C20 C19 . . 100.86(14) ?
N3 C20 H20A . . 110.0(14) ?
C19 C20 H20A . . 113.2(14) ?
N3 C20 H20B . . 109.4(12) ?
C19 C20 H20B . . 112.7(12) ?
H20A C20 H20B . . 110.3(18) ?

loop_
_geom_bond_atom_site_label_1
_geom_bond_atom_site_label_2
_geom_bond_site_symmetry_2
_geom_bond_distance
_geom_bond_publ_flag
O1 C7 . 1.3499(18) ?
O1 C10 . 1.4437(19) ?
O2 C12 . 1.358(2) ?
O2 C13 . 1.445(3) ?
O3 C12 . 1.211(2) ?
O4 C15 . 1.2006(19) ?
O5 C15 . 1.3396(18) ?
O5 C16 . 1.4526(18) ?
O6 C18 . 1.2100(19) ?
O7 C18 . 1.3596(19) ?
O7 C19 . 1.449(2) ?
N1 C7 . 1.2969(19) ?
N1 C6 . 1.379(2) ?
N2 C12 . 1.338(2) ?
N2 C14 . 1.437(2) ?
N2 C11 . 1.449(2) ?
N3 C18 . 1.347(2) ?
N3 C17 . 1.447(2) ?
N3 C20 . 1.455(2) ?
C1 C2 . 1.415(2) ?
C1 C6 . 1.418(2) ?
C1 C9 . 1.443(2) ?
C2 C3 . 1.372(2) ?
C2 H2 . 0.969(19) ?
C3 C4 . 1.401(3) ?
C3 H3 . 0.95(2) ?
C4 C5 . 1.364(3) ?
C4 H4 . 0.97(2) ?
C5 C6 . 1.414(2) ?
C5 H5 . 1.00(2) ?
C7 C8 . 1.427(2) ?
C8 C9 . 1.357(2) ?
C8 H8 . 0.982(18) ?
C9 C15 . 1.496(2) ?
C10 C11 . 1.519(2) ?
C10 H10A . 1.013(18) ?
C10 H10B . 1.001(19) ?
C11 H11A . 1.026(19) ?
C11 H11B . 0.994(19) ?
C13 C14 . 1.502(3) ?
C13 H13A . 1.04(3) ?
C13 H13B . 0.95(3) ?
C14 H14A . 0.98(3) ?
C14 H14B . 1.08(3) ?
C16 C17 . 1.509(2) ?
C16 H16A . 0.992(18) ?
C16 H16B . 0.997(18) ?
C17 H17A . 0.98(2) ?
C17 H17B . 0.992(18) ?
C19 C20 . 1.509(3) ?
C19 H19A . 1.03(3) ?
C19 H19B . 0.90(3) ?
C20 H20A . 0.99(3) ?
C20 H20B . 0.98(2) ?

loop_
_geom_hbond_atom_site_label_D
_geom_hbond_atom_site_label_H
_geom_hbond_atom_site_label_A
_geom_hbond_site_symmetry_A
_geom_hbond_distance_DH
_geom_hbond_distance_HA
_geom_hbond_distance_DA
_geom_hbond_angle_DHA
_geom_hbond_publ_flag
C2 H2 O4 . 0.969(19) 2.335(18) 2.919(2) 118.1(13) yes
C20 H20B O4 . 0.98(2) 2.52(2) 3.275(2) 133.7(15) yes
C11 H11A O3 1_455 1.026(19) 2.486(19) 3.262(2) 131.8(13) yes
C17 H17A O6 1_655 0.98(2) 2.53(2) 3.219(2) 127.0(15) yes
C19 H19B O3 2_756 0.90(3) 2.51(3) 3.157(2) 129(2) yes

loop_
_geom_torsion_atom_site_label_1
_geom_torsion_atom_site_label_2
_geom_torsion_atom_site_label_3
_geom_torsion_atom_site_label_4
_geom_torsion_site_symmetry_1
_geom_torsion_site_symmetry_2
_geom_torsion_site_symmetry_3
_geom_torsion_site_symmetry_4
_geom_torsion
_geom_torsion_publ_flag
C6 C1 C2 C3 . . . . -0.7(2) ?
C9 C1 C2 C3 . . . . -179.17(16) ?
C1 C2 C3 C4 . . . . -0.6(3) ?
C2 C3 C4 C5 . . . . 0.5(3) ?
C3 C4 C5 C6 . . . . 0.8(3) ?
C7 N1 C6 C5 . . . . -177.44(14) ?
C7 N1 C6 C1 . . . . 0.5(2) ?
C4 C5 C6 N1 . . . . 175.98(15) ?
C4 C5 C6 C1 . . . . -2.1(2) ?
C2 C1 C6 N1 . . . . -175.98(14) ?
C9 C1 C6 N1 . . . . 2.7(2) ?
C2 C1 C6 C5 . . . . 2.0(2) ?
C9 C1 C6 C5 . . . . -179.41(13) ?
C6 N1 C7 O1 . . . . 177.84(13) ?
C6 N1 C7 C8 . . . . -3.2(2) ?
C10 O1 C7 N1 . . . . -10.2(2) ?
C10 O1 C7 C8 . . . . 170.70(13) ?
N1 C7 C8 C9 . . . . 2.4(2) ?
O1 C7 C8 C9 . . . . -178.56(13) ?
C7 C8 C9 C1 . . . . 1.1(2) ?
C7 C8 C9 C15 . . . . -177.26(13) ?
C2 C1 C9 C8 . . . . 175.18(15) ?
C6 C1 C9 C8 . . . . -3.4(2) ?
C2 C1 C9 C15 . . . . -6.5(2) ?
C6 C1 C9 C15 . . . . 174.97(13) ?
C7 O1 C10 C11 . . . . -75.87(16) ?
C12 N2 C11 C10 . . . . 105.84(17) ?
C14 N2 C11 C10 . . . . -57.8(2) ?
O1 C10 C11 N2 . . . . -48.92(18) ?
C14 N2 C12 O3 . . . . 174.08(19) ?
C11 N2 C12 O3 . . . . 8.8(3) ?
C14 N2 C12 O2 . . . . -6.6(2) ?
C11 N2 C12 O2 . . . . -171.89(13) ?
C13 O2 C12 O3 . . . . 177.93(17) ?
C13 O2 C12 N2 . . . . -1.40(19) ?
C12 O2 C13 C14 . . . . 8.3(2) ?
C12 N2 C14 C13 . . . . 11.2(2) ?
C11 N2 C14 C13 . . . . 176.20(15) ?
O2 C13 C14 N2 . . . . -11.2(2) ?
C16 O5 C15 O4 . . . . -1.1(2) ?
C16 O5 C15 C9 . . . . 177.08(12) ?
C8 C9 C15 O4 . . . . 158.27(17) ?
C1 C9 C15 O4 . . . . -20.1(2) ?
C8 C9 C15 O5 . . . . -19.91(19) ?
C1 C9 C15 O5 . . . . 161.75(13) ?
C15 O5 C16 C17 . . . . -103.49(15) ?
C18 N3 C17 C16 . . . . -95.85(17) ?
C20 N3 C17 C16 . . . . 65.35(19) ?
O5 C16 C17 N3 . . . . 66.50(17) ?
C17 N3 C18 O6 . . . . -9.0(3) ?
C20 N3 C18 O6 . . . . -172.23(16) ?
C17 N3 C18 O7 . . . . 171.83(13) ?
C20 N3 C18 O7 . . . . 8.61(18) ?
C19 O7 C18 O6 . . . . -175.41(17) ?
C19 O7 C18 N3 . . . . 3.81(19) ?
C18 O7 C19 C20 . . . . -13.9(2) ?
C18 N3 C20 C19 . . . . -16.32(19) ?
C17 N3 C20 C19 . . . . -179.25(16) ?
O7 C19 C20 N3 . . . . 17.5(2) ?

_cod_database_fobs_code 2243703
